data_7101523
loop_
_publ_author_name
'Garrison, Jered C.'
'Panzner, Matthew J.'
'Custer, Paul D.'
'Reddy, D. Venkat'
'Rinaldi, Peter L.'
'Tessier, Claire A.'
'Youngs, Wiley J.'

_publ_section_title
;
 Synthesis and characterization of a trigonal bipyramidal supramolecular
 cage based upon rhodium and platinum metal centers
;
_journal_coden_ASTM CHCOFS
_journal_issue 44
_journal_name_full
;
 Chemical Communications (Cambridge, United Kingdom)
;
_journal_page_first 4644
_journal_page_last 4646
_journal_paper_doi 10.1039/b608991g
_journal_year 2006
_chemical_formula_moiety 'C138 H210 N12 P6 Pt3 Rh2'
_chemical_formula_sum 'C138 H210 N12 P6 Pt3 Rh2'
_chemical_formula_weight 3014.09
_space_group_IT_number 11
_symmetry_cell_setting monoclinic
_symmetry_space_group_name_Hall '-P 2yb'
_symmetry_space_group_name_H-M 'P 1 21/m 1'
_atom_sites_solution_hydrogens geom
_atom_sites_solution_primary direct
_atom_sites_solution_secondary difmap
_audit_creation_method SHELXL-97
_cell_angle_alpha 90.00
_cell_angle_beta 103.095(2)
_cell_angle_gamma 90.00
_cell_formula_units_Z 2
_cell_length_a 19.541(3)
_cell_length_b 22.799(3)
_cell_length_c 23.890(3)
_cell_measurement_reflns_used 6228
_cell_measurement_temperature 100(2)
_cell_measurement_theta_max 24.97
_cell_measurement_theta_min 2.25
_cell_volume 10366(2)
_computing_cell_refinement 'Bruker SMART'
_computing_data_collection 'Bruker SMART'
_computing_data_reduction 'Bruker SAINT'
_computing_molecular_graphics 'Bruker SHELXTL'
_computing_publication_material 'Bruker SHELXTL'
_computing_structure_refinement 'SHELXL-97 (Sheldrick, 1997)'
_computing_structure_solution 'SHELXS-97 (Sheldrick, 1990)'
_diffrn_ambient_temperature 100(2)
_diffrn_measured_fraction_theta_full 1.000
_diffrn_measured_fraction_theta_max 1.000
_diffrn_measurement_device_type 'CCD area detector'
_diffrn_measurement_method 'phi and omega scans'
_diffrn_radiation_monochromator graphite
_diffrn_radiation_source 'fine-focus sealed tube'
_diffrn_radiation_type MoK\a
_diffrn_radiation_wavelength 0.71073
_diffrn_reflns_av_R_equivalents 0.1246
_diffrn_reflns_av_sigmaI/netI 0.1640
_diffrn_reflns_limit_h_max 21
_diffrn_reflns_limit_h_min -21
_diffrn_reflns_limit_k_max 25
_diffrn_reflns_limit_k_min -25
_diffrn_reflns_limit_l_max 26
_diffrn_reflns_limit_l_min -26
_diffrn_reflns_number 65598
_diffrn_reflns_theta_full 23.50
_diffrn_reflns_theta_max 23.50
_diffrn_reflns_theta_min 1.25
_exptl_absorpt_coefficient_mu 2.253
_exptl_absorpt_correction_T_max 0.7737
_exptl_absorpt_correction_T_min 0.4736
_exptl_absorpt_correction_type multi-scan
_exptl_absorpt_process_details SADABS
_exptl_crystal_colour yellow
_exptl_crystal_density_diffrn 0.966
_exptl_crystal_density_method 'not measured'
_exptl_crystal_description plate
_exptl_crystal_F_000 3072
_exptl_crystal_size_max 0.39
_exptl_crystal_size_mid 0.30
_exptl_crystal_size_min 0.12
_refine_diff_density_max 3.181
_refine_diff_density_min -2.098
_refine_diff_density_rms 0.161
_refine_ls_extinction_method none
_refine_ls_goodness_of_fit_ref 0.823
_refine_ls_hydrogen_treatment constr
_refine_ls_matrix_type full
_refine_ls_number_parameters 733
_refine_ls_number_reflns 15784
_refine_ls_number_restraints 0
_refine_ls_restrained_S_all 0.823
_refine_ls_R_factor_all 0.1375
_refine_ls_R_factor_gt 0.0760
_refine_ls_shift/su_max 0.001
_refine_ls_shift/su_mean 0.000
_refine_ls_structure_factor_coef Fsqd
_refine_ls_weighting_details 'calc w=1/[\s^2^(Fo^2^)+(0.1090P)^2^+0.0000P] where P=(Fo^2^+2Fc^2^)/3'
_refine_ls_weighting_scheme calc
_refine_ls_wR_factor_gt 0.1775
_refine_ls_wR_factor_ref 0.1978
_reflns_number_gt 6989
_reflns_number_total 15784
_reflns_threshold_expression >2sigma(I)
_cod_data_source_file b608991g.txt
_cod_depositor_comments
;
The following automatic conversions were performed:
'_symmetry_cell_setting' value 'Monoclinic' changed to 'monoclinic'
according to '/home/saulius/struct/CIF-dictionaries/cif_core.dic'
dictionary named 'cif_core.dic' version 2.4.1 from 2010-06-29.

Automatic conversion script
Id: cif_fix_enum 1527 2010-12-29 10:47:43Z saulius 
;
_cod_original_sg_symbol_H-M 'P2(1)/m '
_cod_database_code 7101523

loop_
_symmetry_equiv_pos_as_xyz
'x, y, z'
'-x, y+1/2, -z'
'-x, -y, -z'
'x, -y-1/2, z'

loop_
_atom_site_label
_atom_site_type_symbol
_atom_site_fract_x
_atom_site_fract_y
_atom_site_fract_z
_atom_site_U_iso_or_equiv
_atom_site_adp_type
_atom_site_occupancy
_atom_site_symmetry_multiplicity
_atom_site_calc_flag
_atom_site_refinement_flags
Pt1 Pt -0.21878(4) 0.7500 0.66888(3) 0.0612(2) Uani 1 2 d S
Pt2 Pt 0.24872(3) 0.7500 0.37357(3) 0.0572(2) Uani 1 2 d S
Pt3 Pt 0.37173(4) 0.7500 0.94684(3) 0.0651(3) Uani 1 2 d S
Rh1 Rh 0.15192(5) 0.48779(4) 0.65372(4) 0.0555(3) Uani 1 1 d .
P1 P -0.30057(18) 0.68167(15) 0.67413(19) 0.0735(11) Uani 1 1 d .
P2 P 0.26273(19) 0.68214(15) 0.30809(17) 0.0726(11) Uani 1 1 d .
P3 P 0.4214(2) 0.68278(16) 1.01161(17) 0.0762(11) Uani 1 1 d .
N1 N 0.1294(6) 0.4270(5) 0.7155(5) 0.069(3) Uani 1 1 d .
N2 N 0.2389(5) 0.4292(4) 0.6579(5) 0.065(3) Uani 1 1 d .
N3 N 0.0999(5) 0.4244(4) 0.5940(4) 0.054(3) Uani 1 1 d .
N4 N -0.1408(4) 0.6882(4) 0.6620(4) 0.042(2) Uani 1 1 d .
N5 N 0.2317(5) 0.6879(4) 0.4329(4) 0.049(2) Uani 1 1 d .
N6 N 0.3269(5) 0.6878(4) 0.8848(4) 0.053(3) Uani 1 1 d .
C1 C 0.1945(9) 0.3894(8) 0.7358(8) 0.117(6) Uani 1 1 d .
H1A H 0.2081 0.3909 0.7783 0.140 Uiso 1 1 calc R
H1B H 0.1823 0.3482 0.7247 0.140 Uiso 1 1 calc R
C2 C 0.2494(9) 0.4044(7) 0.7156(7) 0.103(5) Uani 1 1 d .
H2A H 0.2791 0.3690 0.7168 0.123 Uiso 1 1 calc R
H2B H 0.2769 0.4331 0.7426 0.123 Uiso 1 1 calc R
C3 C 0.2217(7) 0.3889(6) 0.6109(6) 0.081(4) Uani 1 1 d .
H3A H 0.2229 0.3487 0.6268 0.098 Uiso 1 1 calc R
H3B H 0.2588 0.3912 0.5888 0.098 Uiso 1 1 calc R
C4 C 0.1547(8) 0.3973(7) 0.5716(8) 0.113(6) Uani 1 1 d .
H4A H 0.1623 0.4215 0.5391 0.135 Uiso 1 1 calc R
H4B H 0.1375 0.3585 0.5557 0.135 Uiso 1 1 calc R
C5 C 0.0628(10) 0.3814(8) 0.6233(8) 0.122(7) Uani 1 1 d .
H5A H 0.0126 0.3807 0.6033 0.147 Uiso 1 1 calc R
H5B H 0.0824 0.3419 0.6195 0.147 Uiso 1 1 calc R
C6 C 0.0678(8) 0.3931(6) 0.6827(7) 0.090(5) Uani 1 1 d .
H6A H 0.0671 0.3549 0.7023 0.108 Uiso 1 1 calc R
H6B H 0.0247 0.4145 0.6859 0.108 Uiso 1 1 calc R
C7 C 0.1125(10) 0.4547(7) 0.7665(7) 0.122(6) Uani 1 1 d .
H7A H 0.0814 0.4883 0.7545 0.183 Uiso 1 1 calc R
H7B H 0.1559 0.4680 0.7926 0.183 Uiso 1 1 calc R
H7C H 0.0889 0.4261 0.7864 0.183 Uiso 1 1 calc R
C8 C 0.3071(6) 0.4596(6) 0.6534(6) 0.081(4) Uani 1 1 d .
H8A H 0.3451 0.4307 0.6585 0.122 Uiso 1 1 calc R
H8B H 0.3189 0.4898 0.6832 0.122 Uiso 1 1 calc R
H8C H 0.3010 0.4780 0.6155 0.122 Uiso 1 1 calc R
C9 C 0.0480(6) 0.4480(5) 0.5446(6) 0.073(4) Uani 1 1 d .
H9A H 0.0721 0.4722 0.5210 0.110 Uiso 1 1 calc R
H9B H 0.0136 0.4720 0.5584 0.110 Uiso 1 1 calc R
H9C H 0.0238 0.4155 0.5214 0.110 Uiso 1 1 calc R
C10 C 0.0675(6) 0.5372(5) 0.6534(5) 0.049(3) Uani 1 1 d .
C11 C 0.0184(6) 0.5656(6) 0.6532(6) 0.070(4) Uani 1 1 d .
C12 C -0.0367(7) 0.6096(6) 0.6544(7) 0.064(4) Uani 1 1 d .
C13 C -0.0468(7) 0.6246(5) 0.7085(7) 0.075(4) Uani 1 1 d .
H13 H -0.0180 0.6093 0.7428 0.091 Uiso 1 1 calc R
C14 C -0.1013(7) 0.6633(6) 0.7092(6) 0.065(4) Uani 1 1 d .
H14 H -0.1113 0.6727 0.7453 0.078 Uiso 1 1 calc R
C15 C -0.1279(6) 0.6710(6) 0.6138(6) 0.061(3) Uani 1 1 d .
H15 H -0.1575 0.6855 0.5794 0.073 Uiso 1 1 calc R
C16 C -0.0768(7) 0.6346(6) 0.6085(7) 0.066(4) Uani 1 1 d .
H16 H -0.0688 0.6265 0.5715 0.080 Uiso 1 1 calc R
C17 C 0.1745(5) 0.5391(5) 0.5930(5) 0.051(3) Uani 1 1 d .
C18 C 0.1902(5) 0.5694(5) 0.5563(6) 0.053(3) Uani 1 1 d .
C19 C 0.2025(6) 0.6085(5) 0.5136(6) 0.058(3) Uani 1 1 d .
C20 C 0.2731(7) 0.6232(6) 0.5097(6) 0.082(4) Uani 1 1 d .
H20 H 0.3124 0.6069 0.5359 0.099 Uiso 1 1 calc R
C21 C 0.2819(7) 0.6592(6) 0.4692(6) 0.068(4) Uani 1 1 d .
H21 H 0.3287 0.6655 0.4656 0.082 Uiso 1 1 calc R
C22 C 0.1640(6) 0.6736(5) 0.4358(5) 0.055(3) Uani 1 1 d .
H22 H 0.1258 0.6905 0.4088 0.066 Uiso 1 1 calc R
C23 C 0.1504(7) 0.6367(5) 0.4757(6) 0.064(4) Uani 1 1 d .
H23 H 0.1029 0.6300 0.4774 0.077 Uiso 1 1 calc R
C24 C 0.2014(6) 0.5426(6) 0.7117(6) 0.064(4) Uani 1 1 d .
C25 C 0.2320(7) 0.5759(6) 0.7510(7) 0.067(4) Uani 1 1 d .
C26 C 0.2632(7) 0.6151(5) 0.7947(6) 0.061(3) Uani 1 1 d .
C27 C 0.3292(7) 0.6371(6) 0.7981(6) 0.070(4) Uani 1 1 d .
H27 H 0.3544 0.6277 0.7696 0.084 Uiso 1 1 calc R
C28 C 0.3575(7) 0.6720(6) 0.8419(6) 0.068(4) Uani 1 1 d .
H28 H 0.4031 0.6869 0.8431 0.082 Uiso 1 1 calc R
C29 C 0.2605(7) 0.6662(6) 0.8800(7) 0.089(5) Uani 1 1 d .
H29 H 0.2360 0.6754 0.9090 0.107 Uiso 1 1 calc R
C30 C 0.2280(7) 0.6316(6) 0.8346(7) 0.082(4) Uani 1 1 d .
H30 H 0.1808 0.6194 0.8313 0.098 Uiso 1 1 calc R
C31 C -0.3872(7) 0.7213(6) 0.6749(9) 0.141(7) Uani 1 1 d .
H31A H -0.4228 0.7081 0.6410 0.169 Uiso 1 1 calc R
H31B H -0.4029 0.7081 0.7094 0.169 Uiso 1 1 calc R
C32 C -0.2754(8) 0.6359(6) 0.7378(7) 0.082(5) Uani 1 1 d .
H32 H -0.2356 0.6110 0.7315 0.099 Uiso 1 1 calc R
C33 C -0.2472(10) 0.6696(7) 0.7923(8) 0.116(6) Uani 1 1 d .
H33A H -0.2861 0.6903 0.8042 0.140 Uiso 1 1 calc R
H33B H -0.2128 0.6992 0.7857 0.140 Uiso 1 1 calc R
C34 C -0.2102(11) 0.6255(9) 0.8417(9) 0.144(8) Uani 1 1 d .
H34A H -0.1721 0.6037 0.8297 0.173 Uiso 1 1 calc R
H34B H -0.1897 0.6473 0.8773 0.173 Uiso 1 1 calc R
C35 C -0.2634(13) 0.5852(8) 0.8515(9) 0.148(8) Uani 1 1 d .
H35A H -0.2995 0.6074 0.8659 0.178 Uiso 1 1 calc R
H35B H -0.2416 0.5568 0.8816 0.178 Uiso 1 1 calc R
C36 C -0.3013(11) 0.5495(8) 0.7937(11) 0.150(8) Uani 1 1 d .
H36A H -0.2667 0.5235 0.7816 0.180 Uiso 1 1 calc R
H36B H -0.3396 0.5247 0.8018 0.180 Uiso 1 1 calc R
C37 C -0.3323(10) 0.5941(9) 0.7440(8) 0.130(7) Uani 1 1 d .
H37A H -0.3498 0.5727 0.7076 0.156 Uiso 1 1 calc R
H37B H -0.3721 0.6159 0.7534 0.156 Uiso 1 1 calc R
C38 C -0.3217(9) 0.6316(7) 0.6131(7) 0.092(5) Uani 1 1 d .
H38 H -0.3691 0.6154 0.6136 0.110 Uiso 1 1 calc R
C39 C -0.2758(9) 0.5803(8) 0.6158(7) 0.111(6) Uani 1 1 d .
H39A H -0.2722 0.5606 0.6533 0.133 Uiso 1 1 calc R
H39B H -0.2282 0.5940 0.6143 0.133 Uiso 1 1 calc R
C40 C -0.3007(16) 0.5332(12) 0.5660(9) 0.219(13) Uani 1 1 d .
H40A H -0.2648 0.5024 0.5670 0.263 Uiso 1 1 calc R
H40B H -0.3457 0.5147 0.5687 0.263 Uiso 1 1 calc R
C41 C -0.3098(17) 0.5722(13) 0.5105(9) 0.203(14) Uani 1 1 d .
H41A H -0.2624 0.5853 0.5075 0.244 Uiso 1 1 calc R
H41B H -0.3283 0.5467 0.4769 0.244 Uiso 1 1 calc R
C42 C -0.3528(16) 0.6219(13) 0.5053(12) 0.205(13) Uani 1 1 d .
H42A H -0.4020 0.6093 0.5021 0.246 Uiso 1 1 calc R
H42B H -0.3506 0.6429 0.4695 0.246 Uiso 1 1 calc R
C43 C -0.3315(8) 0.6650(7) 0.5571(7) 0.102(5) Uani 1 1 d .
H43A H -0.2872 0.6852 0.5553 0.122 Uiso 1 1 calc R
H43B H -0.3685 0.6951 0.5551 0.122 Uiso 1 1 calc R
C44 C 0.2724(11) 0.7192(6) 0.2458(7) 0.149(8) Uani 1 1 d .
H44A H 0.3171 0.7061 0.2370 0.179 Uiso 1 1 calc R
H44B H 0.2340 0.7061 0.2137 0.179 Uiso 1 1 calc R
C45 C 0.3429(9) 0.6384(8) 0.3322(9) 0.128(7) Uani 1 1 d .
H45 H 0.3310 0.6116 0.3618 0.154 Uiso 1 1 calc R
C46 C 0.4057(8) 0.6713(8) 0.3647(9) 0.132(7) Uani 1 1 d .
H46A H 0.3946 0.6882 0.3998 0.158 Uiso 1 1 calc R
H46B H 0.4154 0.7043 0.3407 0.158 Uiso 1 1 calc R
C47 C 0.4706(10) 0.6342(10) 0.3818(10) 0.163(9) Uani 1 1 d .
H47A H 0.4670 0.6120 0.4166 0.196 Uiso 1 1 calc R
H47B H 0.5111 0.6611 0.3932 0.196 Uiso 1 1 calc R
C48 C 0.4887(14) 0.5896(12) 0.3381(15) 0.251(17) Uani 1 1 d .
H48A H 0.5061 0.6106 0.3078 0.301 Uiso 1 1 calc R
H48B H 0.5258 0.5624 0.3579 0.301 Uiso 1 1 calc R
C49 C 0.4233(11) 0.5562(10) 0.3121(13) 0.211(13) Uani 1 1 d .
H49A H 0.4114 0.5306 0.3420 0.253 Uiso 1 1 calc R
H49B H 0.4331 0.5306 0.2814 0.253 Uiso 1 1 calc R
C50 C 0.3559(9) 0.5962(7) 0.2853(8) 0.123(6) Uani 1 1 d .
H50A H 0.3645 0.6188 0.2521 0.147 Uiso 1 1 calc R
H50B H 0.3142 0.5710 0.2716 0.147 Uiso 1 1 calc R
C51 C 0.1898(7) 0.6307(6) 0.2943(7) 0.079(4) Uani 1 1 d .
H51 H 0.1497 0.6530 0.3035 0.094 Uiso 1 1 calc R
C52 C 0.1978(7) 0.5782(6) 0.3326(7) 0.086(5) Uani 1 1 d .
H52A H 0.2141 0.5913 0.3730 0.103 Uiso 1 1 calc R
H52B H 0.2344 0.5523 0.3235 0.103 Uiso 1 1 calc R
C53 C 0.1300(9) 0.5429(7) 0.3272(10) 0.122(7) Uani 1 1 d .
H53A H 0.1387 0.5084 0.3531 0.147 Uiso 1 1 calc R
H53B H 0.0934 0.5674 0.3383 0.147 Uiso 1 1 calc R
C54 C 0.1059(13) 0.5232(9) 0.2657(12) 0.173(10) Uani 1 1 d .
H54A H 0.0617 0.5006 0.2613 0.207 Uiso 1 1 calc R
H54B H 0.1418 0.4970 0.2558 0.207 Uiso 1 1 calc R
C55 C 0.0934(11) 0.5760(11) 0.2238(9) 0.154(9) Uani 1 1 d .
H55A H 0.0799 0.5622 0.1835 0.185 Uiso 1 1 calc R
H55B H 0.0555 0.6015 0.2315 0.185 Uiso 1 1 calc R
C56 C 0.1624(12) 0.6090(9) 0.2345(11) 0.162(9) Uani 1 1 d .
H56A H 0.1983 0.5829 0.2243 0.195 Uiso 1 1 calc R
H56B H 0.1567 0.6430 0.2081 0.195 Uiso 1 1 calc R
C57 C 0.4718(9) 0.7226(7) 1.0757(7) 0.139(8) Uani 1 1 d .
H57A H 0.4538 0.7095 1.1092 0.167 Uiso 1 1 calc R
H57B H 0.5213 0.7095 1.0824 0.167 Uiso 1 1 calc R
C58 C 0.4826(9) 0.6359(9) 0.9881(9) 0.126(7) Uani 1 1 d .
H58 H 0.5107 0.6211 1.0258 0.151 Uiso 1 1 calc R
C59 C 0.466(2) 0.5884(11) 0.9614(19) 0.38(3) Uani 1 1 d .
H59A H 0.4387 0.5971 0.9221 0.459 Uiso 1 1 calc R
H59B H 0.4364 0.5649 0.9813 0.459 Uiso 1 1 calc R
C60 C 0.5353(18) 0.5505(9) 0.9572(13) 0.28(2) Uani 1 1 d .
H60A H 0.5609 0.5389 0.9963 0.334 Uiso 1 1 calc R
H60B H 0.5206 0.5143 0.9348 0.334 Uiso 1 1 calc R
C61 C 0.5824(17) 0.5851(13) 0.9294(15) 0.230(16) Uani 1 1 d .
H61A H 0.6234 0.5610 0.9257 0.276 Uiso 1 1 calc R
H61B H 0.5570 0.5973 0.8904 0.276 Uiso 1 1 calc R
C62 C 0.6036(18) 0.6314(12) 0.961(2) 0.32(3) Uani 1 1 d .
H62A H 0.6375 0.6534 0.9440 0.384 Uiso 1 1 calc R
H62B H 0.6286 0.6184 0.9999 0.384 Uiso 1 1 calc R
C63 C 0.5399(12) 0.6748(10) 0.9670(12) 0.219(13) Uani 1 1 d .
H63A H 0.5575 0.7062 0.9953 0.263 Uiso 1 1 calc R
H63B H 0.5191 0.6933 0.9295 0.263 Uiso 1 1 calc R
C64 C 0.3584(9) 0.6371(6) 1.0355(8) 0.094(5) Uani 1 1 d .
H64 H 0.3350 0.6126 1.0018 0.113 Uiso 1 1 calc R
C65 C 0.3911(18) 0.5943(15) 1.0840(13) 0.268(17) Uani 1 1 d .
H65A H 0.4068 0.6147 1.1213 0.322 Uiso 1 1 calc R
H65B H 0.4310 0.5723 1.0751 0.322 Uiso 1 1 calc R
C66 C 0.3182(17) 0.5480(11) 1.0836(17) 0.31(2) Uani 1 1 d .
H66A H 0.2999 0.5313 1.0448 0.368 Uiso 1 1 calc R
H66B H 0.3315 0.5155 1.1114 0.368 Uiso 1 1 calc R
C67 C 0.2633(16) 0.5873(12) 1.1009(15) 0.257(19) Uani 1 1 d .
H67A H 0.2208 0.5637 1.1007 0.309 Uiso 1 1 calc R
H67B H 0.2819 0.6011 1.1408 0.309 Uiso 1 1 calc R
C68 C 0.2465(13) 0.6300(9) 1.0701(13) 0.196(13) Uani 1 1 d .
H68A H 0.2153 0.6542 1.0881 0.235 Uiso 1 1 calc R
H68B H 0.2175 0.6155 1.0332 0.235 Uiso 1 1 calc R
C69 C 0.2999(11) 0.6695(7) 1.0562(9) 0.145(8) Uani 1 1 d .
H69A H 0.3212 0.6927 1.0907 0.174 Uiso 1 1 calc R
H69B H 0.2767 0.6972 1.0259 0.174 Uiso 1 1 calc R

loop_
_atom_site_aniso_label
_atom_site_aniso_U_11
_atom_site_aniso_U_22
_atom_site_aniso_U_33
_atom_site_aniso_U_23
_atom_site_aniso_U_13
_atom_site_aniso_U_12
Pt1 0.0485(4) 0.0435(4) 0.1003(6) 0.000 0.0351(4) 0.000
Pt2 0.0523(4) 0.0364(4) 0.0883(6) 0.000 0.0272(4) 0.000
Pt3 0.0700(5) 0.0461(4) 0.0790(6) 0.000 0.0166(4) 0.000
Rh1 0.0519(6) 0.0294(5) 0.0873(8) 0.0017(5) 0.0201(5) -0.0004(4)
P1 0.054(2) 0.050(2) 0.125(3) 0.004(2) 0.039(2) 0.0006(17)
P2 0.080(3) 0.039(2) 0.104(3) -0.005(2) 0.033(2) -0.0101(18)
P3 0.080(3) 0.059(2) 0.087(3) 0.002(2) 0.012(2) 0.006(2)
N1 0.083(8) 0.057(7) 0.071(8) -0.001(6) 0.027(7) 0.007(6)
N2 0.074(8) 0.039(6) 0.084(9) 0.001(6) 0.021(6) 0.008(5)
N3 0.044(6) 0.042(6) 0.077(7) -0.001(5) 0.017(6) 0.002(5)
N4 0.038(5) 0.050(6) 0.035(6) -0.006(5) 0.000(5) -0.013(4)
N5 0.046(6) 0.033(5) 0.071(7) 0.002(5) 0.018(5) 0.006(5)
N6 0.069(7) 0.025(5) 0.062(7) -0.003(5) 0.006(6) 0.009(5)
C1 0.089(13) 0.119(15) 0.148(16) 0.053(13) 0.037(12) 0.015(11)
C2 0.107(14) 0.077(11) 0.126(15) 0.042(11) 0.029(12) 0.031(10)
C3 0.070(10) 0.063(9) 0.109(12) -0.024(9) 0.017(9) 0.006(8)
C4 0.080(11) 0.088(12) 0.158(16) -0.057(12) 0.002(12) 0.016(9)
C5 0.145(17) 0.103(14) 0.111(15) -0.013(12) 0.014(13) -0.061(12)
C6 0.097(12) 0.053(9) 0.129(15) -0.024(10) 0.044(11) -0.038(8)
C7 0.184(18) 0.080(12) 0.121(14) 0.013(11) 0.073(14) -0.037(12)
C8 0.046(8) 0.065(9) 0.131(13) -0.005(9) 0.015(8) 0.021(7)
C9 0.058(8) 0.051(8) 0.104(11) -0.029(8) 0.006(8) -0.007(7)
C10 0.034(7) 0.046(7) 0.062(8) 0.003(6) 0.002(6) -0.013(6)
C11 0.033(7) 0.058(8) 0.122(12) 0.021(8) 0.024(8) 0.013(7)
C12 0.055(9) 0.054(8) 0.092(11) -0.022(8) 0.038(9) -0.010(7)
C13 0.062(9) 0.054(9) 0.114(13) -0.001(9) 0.030(9) 0.025(7)
C14 0.076(9) 0.062(9) 0.057(9) -0.007(8) 0.015(8) -0.013(7)
C15 0.049(8) 0.067(9) 0.066(10) 0.004(8) 0.012(7) -0.007(7)
C16 0.052(8) 0.065(9) 0.083(11) -0.010(8) 0.019(8) 0.014(7)
C17 0.016(5) 0.051(7) 0.087(10) -0.035(7) 0.016(6) -0.016(5)
C18 0.033(7) 0.047(8) 0.089(10) 0.000(7) 0.031(7) -0.012(6)
C19 0.048(8) 0.024(6) 0.106(11) -0.008(7) 0.028(8) -0.002(6)
C20 0.051(9) 0.082(11) 0.102(12) 0.014(10) -0.006(8) 0.002(7)
C21 0.049(8) 0.072(9) 0.090(11) 0.044(9) 0.031(8) -0.003(7)
C22 0.052(8) 0.030(7) 0.083(10) 0.019(7) 0.017(7) 0.004(6)
C23 0.051(8) 0.032(7) 0.112(11) 0.006(8) 0.022(8) -0.010(6)
C24 0.051(8) 0.093(11) 0.061(9) 0.044(8) 0.041(7) 0.024(8)
C25 0.063(9) 0.057(9) 0.077(11) -0.002(8) 0.008(8) 0.009(7)
C26 0.075(10) 0.045(8) 0.058(9) 0.014(7) 0.007(8) 0.009(7)
C27 0.066(9) 0.060(9) 0.088(11) -0.016(8) 0.027(8) -0.020(7)
C28 0.053(8) 0.065(9) 0.089(11) -0.017(9) 0.022(8) 0.000(7)
C29 0.074(10) 0.083(11) 0.125(14) -0.017(10) 0.052(10) -0.019(9)
C30 0.069(10) 0.070(10) 0.109(13) -0.029(10) 0.025(10) -0.028(8)
C31 0.072(10) 0.081(11) 0.29(2) 0.009(13) 0.090(13) -0.004(8)
C32 0.116(12) 0.038(8) 0.111(13) -0.018(9) 0.062(10) -0.019(8)
C33 0.172(18) 0.063(11) 0.130(16) 0.021(12) 0.069(14) 0.003(11)
C34 0.19(2) 0.091(15) 0.18(2) -0.020(15) 0.088(18) -0.047(15)
C35 0.25(3) 0.066(12) 0.136(18) -0.003(13) 0.065(18) 0.007(15)
C36 0.137(17) 0.082(14) 0.25(3) 0.039(18) 0.076(18) 0.011(13)
C37 0.160(18) 0.104(15) 0.133(17) -0.029(14) 0.047(14) -0.005(14)
C38 0.098(12) 0.081(12) 0.094(13) 0.013(10) 0.017(10) -0.009(10)
C39 0.106(13) 0.122(16) 0.106(14) -0.019(12) 0.027(11) -0.033(12)
C40 0.36(4) 0.21(3) 0.088(17) -0.080(19) 0.06(2) 0.00(3)
C41 0.35(4) 0.21(3) 0.049(14) -0.025(17) 0.042(18) 0.07(3)
C42 0.24(3) 0.19(3) 0.18(3) -0.01(3) 0.04(2) -0.09(3)
C43 0.090(11) 0.100(13) 0.115(14) -0.027(13) 0.023(10) -0.031(10)
C44 0.29(2) 0.058(10) 0.124(14) -0.021(10) 0.090(15) -0.054(13)
C45 0.105(14) 0.108(14) 0.20(2) -0.062(14) 0.100(14) -0.016(11)
C46 0.059(10) 0.101(14) 0.22(2) -0.026(14) -0.005(12) 0.019(10)
C47 0.100(15) 0.143(19) 0.26(3) -0.042(19) 0.066(17) -0.007(14)
C48 0.19(3) 0.17(3) 0.45(5) -0.10(3) 0.20(3) 0.00(2)
C49 0.098(16) 0.14(2) 0.41(4) -0.08(2) 0.08(2) 0.001(15)
C50 0.115(14) 0.072(11) 0.20(2) -0.021(13) 0.085(14) 0.001(10)
C51 0.077(10) 0.044(9) 0.107(13) -0.017(9) 0.005(9) 0.006(7)
C52 0.064(9) 0.063(10) 0.139(14) -0.014(10) 0.040(9) -0.014(7)
C53 0.104(13) 0.064(11) 0.22(2) 0.018(14) 0.074(15) -0.022(10)
C54 0.20(3) 0.064(14) 0.24(3) 0.013(18) 0.03(2) 0.005(15)
C55 0.129(17) 0.16(2) 0.17(2) -0.050(18) 0.021(15) -0.050(17)
C56 0.17(2) 0.081(15) 0.24(3) 0.016(17) 0.07(2) 0.008(15)
C57 0.142(15) 0.122(17) 0.123(13) 0.030(11) -0.036(11) 0.002(11)
C58 0.086(12) 0.108(15) 0.20(2) 0.019(15) 0.061(13) 0.031(11)
C59 0.51(6) 0.090(18) 0.73(8) -0.10(3) 0.53(6) -0.04(3)
C60 0.47(5) 0.085(16) 0.40(4) 0.06(2) 0.35(4) 0.10(2)
C61 0.28(4) 0.16(3) 0.32(4) 0.08(3) 0.22(3) 0.05(3)
C62 0.27(4) 0.12(2) 0.70(9) -0.03(4) 0.37(5) -0.02(2)
C63 0.19(2) 0.16(2) 0.37(4) 0.10(2) 0.19(3) 0.066(19)
C64 0.115(13) 0.058(9) 0.126(14) 0.010(10) 0.062(12) 0.010(9)
C65 0.33(5) 0.26(4) 0.21(3) 0.02(3) 0.03(3) 0.11(4)
C66 0.30(4) 0.10(2) 0.61(7) 0.07(3) 0.31(5) -0.01(2)
C67 0.30(4) 0.13(2) 0.46(5) 0.07(3) 0.31(4) 0.08(2)
C68 0.23(3) 0.084(15) 0.34(4) 0.08(2) 0.20(3) 0.029(17)
C69 0.22(2) 0.068(12) 0.186(19) 0.015(12) 0.133(18) -0.003(14)

loop_
_atom_type_symbol
_atom_type_description
_atom_type_scat_dispersion_real
_atom_type_scat_dispersion_imag
_atom_type_scat_source
C C 0.0033 0.0016 'International Tables Vol C Tables 4.2.6.8 and 6.1.1.4'
H H 0.0000 0.0000 'International Tables Vol C Tables 4.2.6.8 and 6.1.1.4'
N N 0.0061 0.0033 'International Tables Vol C Tables 4.2.6.8 and 6.1.1.4'
P P 0.1023 0.0942 'International Tables Vol C Tables 4.2.6.8 and 6.1.1.4'
Rh Rh -1.1178 0.9187 'International Tables Vol C Tables 4.2.6.8 and 6.1.1.4'
Pt Pt -1.7033 8.3905 'International Tables Vol C Tables 4.2.6.8 and 6.1.1.4'

loop_
_geom_angle_atom_site_label_1
_geom_angle_atom_site_label_2
_geom_angle_atom_site_label_3
_geom_angle
_geom_angle_site_symmetry_1
_geom_angle_site_symmetry_3
N4 Pt1 N4 83.8(4) 4_575 .
N4 Pt1 P1 177.9(3) 4_575 .
N4 Pt1 P1 94.4(2) . .
N4 Pt1 P1 94.4(2) 4_575 4_575
N4 Pt1 P1 177.9(3) . 4_575
P1 Pt1 P1 87.37(17) . 4_575
N5 Pt2 N5 85.7(5) 4_575 .
N5 Pt2 P2 177.8(3) 4_575 .
N5 Pt2 P2 93.9(2) . .
N5 Pt2 P2 93.9(2) 4_575 4_575
N5 Pt2 P2 177.8(3) . 4_575
P2 Pt2 P2 86.39(19) . 4_575
N6 Pt3 N6 85.2(5) . 4_575
N6 Pt3 P3 178.5(3) . 4_575
N6 Pt3 P3 94.2(3) 4_575 4_575
N6 Pt3 P3 94.2(3) . .
N6 Pt3 P3 178.5(3) 4_575 .
P3 Pt3 P3 86.5(2) 4_575 .
C24 Rh1 C17 89.2(4) . .
C24 Rh1 C10 85.3(4) . .
C17 Rh1 C10 89.1(4) . .
C24 Rh1 N3 176.8(4) . .
C17 Rh1 N3 93.5(4) . .
C10 Rh1 N3 96.4(4) . .
C24 Rh1 N1 94.1(4) . .
C17 Rh1 N1 175.7(4) . .
C10 Rh1 N1 94.0(4) . .
N3 Rh1 N1 83.2(4) . .
C24 Rh1 N2 96.1(4) . .
C17 Rh1 N2 95.4(4) . .
C10 Rh1 N2 175.3(4) . .
N3 Rh1 N2 82.0(4) . .
N1 Rh1 N2 81.4(4) . .
C32 P1 C38 106.2(7) . .
C32 P1 C31 109.5(7) . .
C38 P1 C31 105.2(8) . .
C32 P1 Pt1 112.5(5) . .
C38 P1 Pt1 115.0(5) . .
C31 P1 Pt1 108.2(4) . .
C44 P2 C51 112.8(8) . .
C44 P2 C45 106.2(9) . .
C51 P2 C45 106.5(7) . .
C44 P2 Pt2 108.0(5) . .
C51 P2 Pt2 110.8(5) . .
C45 P2 Pt2 112.5(6) . .
C58 P3 C64 107.9(8) . .
C58 P3 C57 106.5(9) . .
C64 P3 C57 107.1(8) . .
C58 P3 Pt3 114.2(7) . .
C64 P3 Pt3 113.2(6) . .
C57 P3 Pt3 107.5(5) . .
C7 N1 C6 110.4(12) . .
C7 N1 C1 107.9(13) . .
C6 N1 C1 113.0(12) . .
C7 N1 Rh1 114.4(8) . .
C6 N1 Rh1 103.9(8) . .
C1 N1 Rh1 107.3(9) . .
C3 N2 C2 116.6(11) . .
C3 N2 C8 106.9(10) . .
C2 N2 C8 107.8(11) . .
C3 N2 Rh1 108.7(8) . .
C2 N2 Rh1 103.0(8) . .
C8 N2 Rh1 114.1(7) . .
C4 N3 C9 107.0(10) . .
C4 N3 C5 112.0(13) . .
C9 N3 C5 107.4(10) . .
C4 N3 Rh1 105.0(8) . .
C9 N3 Rh1 115.4(7) . .
C5 N3 Rh1 110.1(9) . .
C15 N4 C14 115.5(11) . .
C15 N4 Pt1 124.2(8) . .
C14 N4 Pt1 120.3(8) . .
C21 N5 C22 115.3(9) . .
C21 N5 Pt2 124.9(8) . .
C22 N5 Pt2 119.8(7) . .
C28 N6 C29 114.5(11) . .
C28 N6 Pt3 122.3(9) . .
C29 N6 Pt3 122.6(10) . .
C2 C1 N1 115.4(14) . .
C1 C2 N2 119.7(15) . .
N2 C3 C4 116.3(12) . .
N3 C4 C3 117.2(13) . .
C6 C5 N3 114.5(13) . .
C5 C6 N1 118.9(13) . .
C11 C10 Rh1 179.7(13) . .
C10 C11 C12 171.2(13) . .
C16 C12 C13 118.7(12) . .
C16 C12 C11 125.1(13) . .
C13 C12 C11 116.2(14) . .
C14 C13 C12 116.1(13) . .
N4 C14 C13 123.7(12) . .
N4 C15 C16 125.2(13) . .
C12 C16 C15 120.6(13) . .
C18 C17 Rh1 178.0(10) . .
C17 C18 C19 174.1(12) . .
C23 C19 C18 123.6(11) . .
C23 C19 C20 115.5(12) . .
C18 C19 C20 120.9(12) . .
C21 C20 C19 118.8(12) . .
C20 C21 N5 126.2(12) . .
C23 C22 N5 122.0(11) . .
C22 C23 C19 122.0(12) . .
C25 C24 Rh1 176.7(11) . .
C24 C25 C26 177.0(14) . .
C30 C26 C27 118.7(14) . .
C30 C26 C25 119.9(13) . .
C27 C26 C25 121.4(14) . .
C28 C27 C26 118.8(13) . .
C27 C28 N6 125.7(12) . .
N6 C29 C30 122.1(13) . .
C26 C30 C29 120.0(13) . .
C31 C31 P1 118.1(4) 4_575 .
C37 C32 C33 111.8(13) . .
C37 C32 P1 112.5(13) . .
C33 C32 P1 114.1(10) . .
C32 C33 C34 109.5(13) . .
C35 C34 C33 107.4(18) . .
C34 C35 C36 112.7(17) . .
C37 C36 C35 109.8(15) . .
C32 C37 C36 108.6(15) . .
C39 C38 C43 113.1(15) . .
C39 C38 P1 116.0(12) . .
C43 C38 P1 110.6(11) . .
C38 C39 C40 115.1(16) . .
C41 C40 C39 101.9(19) . .
C42 C41 C40 119(2) . .
C41 C42 C43 113(2) . .
C38 C43 C42 110.0(16) . .
C44 C44 P2 118.7(5) 4_575 .
C46 C45 C50 116.1(14) . .
C46 C45 P2 115.6(12) . .
C50 C45 P2 112.3(14) . .
C45 C46 C47 113.6(15) . .
C46 C47 C48 120(2) . .
C49 C48 C47 107.9(19) . .
C48 C49 C50 115(2) . .
C45 C50 C49 108.5(17) . .
C52 C51 C56 106.7(13) . .
C52 C51 P2 115.9(10) . .
C56 C51 P2 118.9(13) . .
C51 C52 C53 113.7(13) . .
C54 C53 C52 108.2(17) . .
C53 C54 C55 111.6(18) . .
C56 C55 C54 105.9(18) . .
C51 C56 C55 115.9(19) . .
C57 C57 P3 119.2(5) 4_575 .
C59 C58 C63 116(2) . .
C59 C58 P3 124(2) . .
C63 C58 P3 109.5(14) . .
C58 C59 C60 112(3) . .
C61 C60 C59 111(2) . .
C62 C61 C60 108(3) . .
C61 C62 C63 113(3) . .
C58 C63 C62 107.2(17) . .
C69 C64 C65 105.9(17) . .
C69 C64 P3 115.8(11) . .
C65 C64 P3 114.1(18) . .
C64 C65 C66 100(2) . .
C67 C66 C65 105(2) . .
C68 C67 C66 115(3) . .
C67 C68 C69 121(3) . .
C68 C69 C64 113.3(15) . .

loop_
_geom_bond_atom_site_label_1
_geom_bond_atom_site_label_2
_geom_bond_distance
_geom_bond_site_symmetry_2
Pt1 N4 2.109(9) 4_575
Pt1 N4 2.109(9) .
Pt1 P1 2.256(3) .
Pt1 P1 2.256(3) 4_575
Pt2 N5 2.084(9) 4_575
Pt2 N5 2.084(9) .
Pt2 P2 2.260(4) .
Pt2 P2 2.260(4) 4_575
Pt3 N6 2.094(9) .
Pt3 N6 2.094(9) 4_575
Pt3 P3 2.237(4) 4_575
Pt3 P3 2.237(4) .
Rh1 C24 1.951(17) .
Rh1 C17 1.989(14) .
Rh1 C10 1.995(12) .
Rh1 N3 2.120(9) .
Rh1 N1 2.141(10) .
Rh1 N2 2.147(10) .
P1 C32 1.817(15) .
P1 C38 1.824(16) .
P1 C31 1.923(13) .
P2 C44 1.758(15) .
P2 C51 1.818(14) .
P2 C45 1.837(18) .
P3 C58 1.786(17) .
P3 C64 1.802(15) .
P3 C57 1.859(15) .
N1 C7 1.475(17) .
N1 C6 1.496(16) .
N1 C1 1.520(17) .
N2 C3 1.431(14) .
N2 C2 1.462(16) .
N2 C8 1.526(15) .
N3 C4 1.441(15) .
N3 C9 1.473(14) .
N3 C5 1.485(17) .
N4 C15 1.294(14) .
N4 C14 1.341(14) .
N5 C21 1.324(14) .
N5 C22 1.380(13) .
N6 C28 1.346(14) .
N6 C29 1.369(15) .
C1 C2 1.317(18) .
C3 C4 1.441(17) .
C5 C6 1.426(18) .
C10 C11 1.158(14) .
C11 C12 1.476(17) .
C12 C16 1.323(16) .
C12 C13 1.394(17) .
C13 C14 1.387(16) .
C15 C16 1.327(16) .
C17 C18 1.210(15) .
C18 C19 1.416(16) .
C19 C23 1.362(16) .
C19 C20 1.442(16) .
C20 C21 1.310(16) .
C22 C23 1.342(15) .
C24 C25 1.250(17) .
C25 C26 1.404(18) .
C26 C30 1.350(16) .
C26 C27 1.370(16) .
C27 C28 1.331(16) .
C29 C30 1.374(17) .
C31 C31 1.31(3) 4_575
C32 C37 1.50(2) .
C32 C33 1.505(19) .
C33 C34 1.59(2) .
C34 C35 1.45(2) .
C35 C36 1.63(3) .
C36 C37 1.58(2) .
C38 C39 1.47(2) .
C38 C43 1.513(19) .
C39 C40 1.59(2) .
C40 C41 1.57(3) .
C41 C42 1.40(3) .
C42 C43 1.56(3) .
C44 C44 1.40(3) 4_575
C45 C46 1.50(2) .
C45 C50 1.54(2) .
C46 C47 1.50(2) .
C47 C48 1.55(3) .
C48 C49 1.50(3) .
C49 C50 1.61(2) .
C51 C52 1.492(18) .
C51 C56 1.49(2) .
C52 C53 1.531(18) .
C53 C54 1.51(2) .
C54 C55 1.55(3) .
C55 C56 1.52(2) .
C57 C57 1.25(3) 4_575
C58 C59 1.26(3) .
C58 C63 1.60(2) .
C59 C60 1.62(3) .
C60 C61 1.48(3) .
C61 C62 1.31(4) .
C62 C63 1.62(3) .
C64 C69 1.53(2) .
C64 C65 1.54(3) .
C65 C66 1.77(4) .
C66 C67 1.52(3) .
C67 C68 1.22(3) .
C68 C69 1.47(2) .
